data_4131349
loop_
_publ_author_name
'Chu, Terry'
'Vyboishchikov, Sergei F.'
'Gabidullin, Bulat M.'
'Nikonov, Georgii I.'

_publ_section_title
;
 Oxidative Cleavage of the C&#x2550;N Bond on Al(I).
;
_journal_issue 26
_journal_name_full 'Journal of the American Chemical Society'
_journal_page_first 8804
_journal_page_last 8807
_journal_paper_doi 10.1021/jacs.7b04841
_journal_volume 139
_journal_year 2017
_chemical_formula_sum 'C41 H58 Al N5'
_chemical_formula_weight 647.90
_space_group_crystal_system monoclinic
_space_group_IT_number 14
_space_group_name_Hall '-P 2yn'
_space_group_name_H-M_alt 'P 1 21/n 1'
_atom_sites_solution_hydrogens mixed
_audit_creation_method SHELXL-2014/7
_cell_angle_alpha 90
_cell_angle_beta 105.7430(10)
_cell_angle_gamma 90
_cell_formula_units_Z 4
_cell_length_a 11.0587(6)
_cell_length_b 25.8980(13)
_cell_length_c 13.7700(8)
_cell_measurement_reflns_used 9621
_cell_measurement_temperature 200(2)
_cell_measurement_theta_max 27.55
_cell_measurement_theta_min 2.48
_cell_volume 3795.8(4)
_computing_cell_refinement 'APEX II (Bruker, 2009)'
_computing_data_collection 'APEX II (Bruker, 2009)'
_computing_data_reduction 'SAINT (Bruker)'
_computing_molecular_graphics 'Mercury (Macrae et al., 2008)'
_computing_publication_material 'CIFTAB (Sheldrick, 1997)'
_computing_structure_refinement 'SHELXL-2014/7 (Sheldrick, 2014)'
_computing_structure_solution 'XT (Sheldrick, 2014)'
_diffrn_ambient_temperature 200(2)
_diffrn_measured_fraction_theta_full 1.000
_diffrn_measured_fraction_theta_max 0.990
_diffrn_measurement_device_type 'Bruker APEX-II CCD'
_diffrn_measurement_method '\f and \w scans'
_diffrn_radiation_type MoK\a
_diffrn_radiation_wavelength 0.71073
_diffrn_reflns_av_R_equivalents 0.0318
_diffrn_reflns_av_unetI/netI 0.0330
_diffrn_reflns_Laue_measured_fraction_full 1.000
_diffrn_reflns_Laue_measured_fraction_max 0.990
_diffrn_reflns_limit_h_max 14
_diffrn_reflns_limit_h_min -14
_diffrn_reflns_limit_k_max 34
_diffrn_reflns_limit_k_min -17
_diffrn_reflns_limit_l_max 18
_diffrn_reflns_limit_l_min -18
_diffrn_reflns_number 38415
_diffrn_reflns_point_group_measured_fraction_full 1.000
_diffrn_reflns_point_group_measured_fraction_max 0.990
_diffrn_reflns_theta_full 25.242
_diffrn_reflns_theta_max 28.340
_diffrn_reflns_theta_min 1.573
_exptl_absorpt_coefficient_mu 0.088
_exptl_absorpt_correction_T_max 0.7457
_exptl_absorpt_correction_T_min 0.7088
_exptl_absorpt_correction_type multi-scan
_exptl_absorpt_process_details 'SADABS, Bruker (2003)'
_exptl_crystal_colour yellow
_exptl_crystal_density_diffrn 1.134
_exptl_crystal_description parallelepiped
_exptl_crystal_F_000 1408
_exptl_crystal_size_max 0.692
_exptl_crystal_size_mid 0.425
_exptl_crystal_size_min 0.204
_refine_diff_density_max 0.275
_refine_diff_density_min -0.283
_refine_diff_density_rms 0.038
_refine_ls_extinction_method none
_refine_ls_goodness_of_fit_ref 1.025
_refine_ls_hydrogen_treatment mixed
_refine_ls_matrix_type full
_refine_ls_number_parameters 448
_refine_ls_number_reflns 9385
_refine_ls_number_restraints 0
_refine_ls_restrained_S_all 1.025
_refine_ls_R_factor_all 0.0666
_refine_ls_R_factor_gt 0.0439
_refine_ls_shift/su_max 0.005
_refine_ls_shift/su_mean 0.000
_refine_ls_structure_factor_coef Fsqd
_refine_ls_weighting_details 'w=1/[\s^2^(Fo^2^)+(0.0540P)^2^+0.9900P] where P=(Fo^2^+2Fc^2^)/3'
_refine_ls_weighting_scheme calc
_refine_ls_wR_factor_gt 0.1060
_refine_ls_wR_factor_ref 0.1181
_reflns_Friedel_coverage 0.000
_reflns_number_gt 6976
_reflns_number_total 9385
_reflns_threshold_expression 'I > 2\s(I)'
_cod_data_source_file ja7b04841_si_002.cif
_cod_data_source_block shelx
_cod_original_sg_symbol_H-M 'P 21/n'
_cod_database_code 4131349
_shelx_shelxl_version_number 2014/7
_shelx_space_group_comment
;
The symmetry employed for this shelxl refinement is uniquely defined
by the following loop, which should always be used as a source of
symmetry information in preference to the above space-group names.
They are only intended as comments.
;
_shelx_estimated_absorpt_t_min 0.942
_shelx_estimated_absorpt_t_max 0.982

loop_
_space_group_symop_operation_xyz
'x, y, z'
'-x+1/2, y+1/2, -z+1/2'
'-x, -y, -z'
'x-1/2, -y-1/2, z-1/2'

loop_
_atom_site_label
_atom_site_type_symbol
_atom_site_fract_x
_atom_site_fract_y
_atom_site_fract_z
_atom_site_U_iso_or_equiv
_atom_site_adp_type
_atom_site_occupancy
_atom_site_site_symmetry_order
_atom_site_calc_flag
_atom_site_refinement_flags_posn
_atom_site_refinement_flags_adp
C1 C 1.04880(14) 0.31609(6) 0.17436(11) 0.0304(3) Uani 1 1 d . .
C2 C 0.96344(12) 0.33497(5) 0.22229(9) 0.0216(3) Uani 1 1 d . .
C3 C 1.00793(12) 0.36859(5) 0.30824(10) 0.0236(3) Uani 1 1 d . .
H3 H 1.0967 0.3716 0.3315 0.028 Uiso 1 1 calc R U
C4 C 0.94321(12) 0.39700(5) 0.36210(10) 0.0239(3) Uani 1 1 d . .
C5 C 1.01644(15) 0.43135(6) 0.44309(12) 0.0378(4) Uani 1 1 d . .
H5A H 1.1049 0.4311 0.4427 0.057 Uiso 1 1 calc R U
H5B H 1.0092 0.4191 0.5086 0.057 Uiso 1 1 calc R U
H5C H 0.9835 0.4666 0.4315 0.057 Uiso 1 1 calc R U
C6 C 0.79248(12) 0.29795(5) 0.09436(10) 0.0247(3) Uani 1 1 d . .
C7 C 0.77255(14) 0.24424(6) 0.08961(11) 0.0310(3) Uani 1 1 d . .
C8 C 0.72695(16) 0.22128(7) -0.00487(13) 0.0429(4) Uani 1 1 d . .
H8 H 0.7130 0.1851 -0.0090 0.051 Uiso 1 1 calc R U
C9 C 0.70180(16) 0.24984(8) -0.09208(13) 0.0473(4) Uani 1 1 d . .
H9 H 0.6698 0.2335 -0.1557 0.057 Uiso 1 1 calc R U
C10 C 0.72317(15) 0.30209(7) -0.08697(11) 0.0410(4) Uani 1 1 d . .
H10 H 0.7064 0.3215 -0.1477 0.049 Uiso 1 1 calc R U
C11 C 0.76883(13) 0.32740(6) 0.00504(10) 0.0300(3) Uani 1 1 d . .
C12 C 0.80265(16) 0.21072(6) 0.18335(13) 0.0383(4) Uani 1 1 d . .
H12 H 0.8253 0.2341 0.2433 0.046 Uiso 1 1 calc R U
C13 C 0.9158(2) 0.17583(8) 0.18804(18) 0.0628(6) Uani 1 1 d . .
H13A H 0.8970 0.1530 0.1290 0.094 Uiso 1 1 calc R U
H13B H 0.9337 0.1550 0.2497 0.094 Uiso 1 1 calc R U
H13C H 0.9891 0.1972 0.1884 0.094 Uiso 1 1 calc R U
C14 C 0.6902(2) 0.17822(7) 0.19075(17) 0.0593(5) Uani 1 1 d . .
H14A H 0.6177 0.2008 0.1861 0.089 Uiso 1 1 calc R U
H14B H 0.7109 0.1599 0.2554 0.089 Uiso 1 1 calc R U
H14C H 0.6698 0.1531 0.1354 0.089 Uiso 1 1 calc R U
C15 C 0.79365(16) 0.38516(6) 0.00526(11) 0.0370(4) Uani 1 1 d . .
H15 H 0.8159 0.3974 0.0768 0.044 Uiso 1 1 calc R U
C16 C 0.90485(18) 0.39655(7) -0.03739(14) 0.0467(4) Uani 1 1 d . .
H16A H 0.9791 0.3778 0.0018 0.070 Uiso 1 1 calc R U
H16B H 0.9222 0.4337 -0.0334 0.070 Uiso 1 1 calc R U
H16C H 0.8846 0.3854 -0.1080 0.070 Uiso 1 1 calc R U
C17 C 0.6794(2) 0.41573(8) -0.05395(16) 0.0605(6) Uani 1 1 d . .
H17A H 0.6556 0.4043 -0.1244 0.091 Uiso 1 1 calc R U
H17B H 0.7000 0.4526 -0.0509 0.091 Uiso 1 1 calc R U
H17C H 0.6092 0.4099 -0.0245 0.091 Uiso 1 1 calc R U
C18 C 0.75414(12) 0.43588(5) 0.38612(10) 0.0247(3) Uani 1 1 d . .
C19 C 0.73270(14) 0.43149(6) 0.48206(11) 0.0314(3) Uani 1 1 d . .
C20 C 0.67594(15) 0.47258(7) 0.51838(12) 0.0402(4) Uani 1 1 d . .
H20 H 0.6613 0.4700 0.5831 0.048 Uiso 1 1 calc R U
C21 C 0.64094(16) 0.51656(7) 0.46254(13) 0.0431(4) Uani 1 1 d . .
H21 H 0.6030 0.5443 0.4887 0.052 Uiso 1 1 calc R U
C22 C 0.66078(15) 0.52050(6) 0.36874(13) 0.0393(4) Uani 1 1 d . .
H22 H 0.6356 0.5511 0.3304 0.047 Uiso 1 1 calc R U
C23 C 0.71700(14) 0.48071(5) 0.32823(11) 0.0308(3) Uani 1 1 d . .
C24 C 0.76762(17) 0.38352(6) 0.54660(12) 0.0406(4) Uani 1 1 d . .
H24 H 0.8117 0.3593 0.5110 0.049 Uiso 1 1 calc R U
C25 C 0.8563(2) 0.39495(9) 0.65061(14) 0.0641(6) Uani 1 1 d . .
H25A H 0.9304 0.4134 0.6427 0.096 Uiso 1 1 calc R U
H25B H 0.8824 0.3624 0.6866 0.096 Uiso 1 1 calc R U
H25C H 0.8128 0.4164 0.6892 0.096 Uiso 1 1 calc R U
C26 C 0.6501(2) 0.35625(9) 0.55875(17) 0.0645(6) Uani 1 1 d . .
H26A H 0.6064 0.3788 0.5953 0.097 Uiso 1 1 calc R U
H26B H 0.6743 0.3241 0.5967 0.097 Uiso 1 1 calc R U
H26C H 0.5942 0.3483 0.4920 0.097 Uiso 1 1 calc R U
C27 C 0.73655(18) 0.48768(6) 0.22403(12) 0.0414(4) Uani 1 1 d . .
H27 H 0.7524 0.4528 0.1987 0.050 Uiso 1 1 calc R U
C28 C 0.85125(19) 0.52100(8) 0.22925(17) 0.0620(6) Uani 1 1 d . .
H28A H 0.8380 0.5555 0.2537 0.093 Uiso 1 1 calc R U
H28B H 0.8645 0.5238 0.1619 0.093 Uiso 1 1 calc R U
H28C H 0.9253 0.5052 0.2755 0.093 Uiso 1 1 calc R U
C29 C 0.6216(2) 0.51062(8) 0.14869(14) 0.0567(5) Uani 1 1 d . .
H29A H 0.5462 0.4918 0.1527 0.085 Uiso 1 1 calc R U
H29B H 0.6315 0.5076 0.0803 0.085 Uiso 1 1 calc R U
H29C H 0.6134 0.5471 0.1647 0.085 Uiso 1 1 calc R U
C30 C 0.46980(12) 0.38901(5) 0.16694(10) 0.0265(3) Uani 1 1 d . .
C31 C 0.44669(14) 0.40273(6) 0.25814(11) 0.0347(3) Uani 1 1 d . .
H31 H 0.5073 0.3947 0.3197 0.042 Uiso 1 1 calc R U
C32 C 0.33695(15) 0.42787(6) 0.26065(13) 0.0395(4) Uani 1 1 d . .
H32 H 0.3242 0.4366 0.3241 0.047 Uiso 1 1 calc R U
C33 C 0.24555(14) 0.44053(6) 0.17354(13) 0.0366(4) Uani 1 1 d . .
C34 C 0.26777(14) 0.42672(6) 0.08292(12) 0.0373(4) Uani 1 1 d . .
H34 H 0.2067 0.4348 0.0217 0.045 Uiso 1 1 calc R U
C35 C 0.37668(13) 0.40136(6) 0.07905(11) 0.0314(3) Uani 1 1 d . .
H35 H 0.3882 0.3922 0.0154 0.038 Uiso 1 1 calc R U
C36 C 0.12692(17) 0.46800(7) 0.17808(17) 0.0534(5) Uani 1 1 d . .
H36A H 0.0934 0.4876 0.1156 0.080 Uiso 1 1 calc R U
H36B H 0.1457 0.4917 0.2357 0.080 Uiso 1 1 calc R U
H36C H 0.0646 0.4426 0.1858 0.080 Uiso 1 1 calc R U
C37 C 0.67942(13) 0.28515(5) 0.34506(10) 0.0277(3) Uani 1 1 d . .
C38 C 0.44851(16) 0.27335(7) 0.26462(15) 0.0480(4) Uani 1 1 d . .
H38A H 0.4625 0.2948 0.2100 0.072 Uiso 1 1 calc R U
H38B H 0.3910 0.2911 0.2965 0.072 Uiso 1 1 calc R U
H38C H 0.4118 0.2403 0.2370 0.072 Uiso 1 1 calc R U
C39 C 0.57143(19) 0.22428(8) 0.41517(15) 0.0582(5) Uani 1 1 d . .
H39A H 0.5429 0.1906 0.3833 0.070 Uiso 1 1 calc R U
H39B H 0.5188 0.2338 0.4602 0.070 Uiso 1 1 calc R U
C40 C 0.70858(19) 0.22271(8) 0.47199(16) 0.0569(5) Uani 1 1 d . .
H40A H 0.7211 0.2314 0.5441 0.068 Uiso 1 1 calc R U
H40B H 0.7453 0.1883 0.4668 0.068 Uiso 1 1 calc R U
C41 C 0.89847(15) 0.26925(7) 0.44836(13) 0.0415(4) Uani 1 1 d . .
H41A H 0.9203 0.2959 0.4055 0.062 Uiso 1 1 calc R U
H41B H 0.9391 0.2367 0.4393 0.062 Uiso 1 1 calc R U
H41C H 0.9274 0.2799 0.5192 0.062 Uiso 1 1 calc R U
N1 N 0.83556(10) 0.32309(4) 0.19077(8) 0.0215(2) Uani 1 1 d . .
N2 N 0.81286(10) 0.39433(4) 0.34569(8) 0.0229(2) Uani 1 1 d . .
N3 N 0.58002(11) 0.36383(5) 0.16453(9) 0.0291(3) Uani 1 1 d . .
N4 N 0.56698(12) 0.26430(5) 0.33893(10) 0.0384(3) Uani 1 1 d . .
N5 N 0.76357(12) 0.26224(5) 0.42060(10) 0.0359(3) Uani 1 1 d . .
Al Al 0.72329(4) 0.34509(2) 0.25874(3) 0.02037(10) Uani 1 1 d . .
H1A H 1.0212(19) 0.2937(8) 0.1166(16) 0.059(6) Uiso 1 1 d . .
H1B H 1.1370(16) 0.3279(6) 0.1993(12) 0.036(4) Uiso 1 1 d . .
H3A H 0.5822(16) 0.3586(6) 0.1029(14) 0.038(5) Uiso 1 1 d . .

loop_
_atom_site_aniso_label
_atom_site_aniso_U_11
_atom_site_aniso_U_22
_atom_site_aniso_U_33
_atom_site_aniso_U_23
_atom_site_aniso_U_13
_atom_site_aniso_U_12
C1 0.0251(7) 0.0398(8) 0.0269(7) -0.0001(6) 0.0077(6) 0.0041(6)
C2 0.0231(6) 0.0211(6) 0.0208(6) 0.0044(5) 0.0059(5) 0.0020(5)
C3 0.0189(6) 0.0249(6) 0.0258(6) 0.0023(5) 0.0041(5) -0.0009(5)
C4 0.0242(7) 0.0224(6) 0.0237(6) 0.0002(5) 0.0041(5) -0.0011(5)
C5 0.0314(8) 0.0398(9) 0.0395(9) -0.0131(7) 0.0050(7) -0.0059(7)
C6 0.0209(6) 0.0291(7) 0.0245(6) -0.0060(5) 0.0068(5) 0.0010(5)
C7 0.0280(7) 0.0306(7) 0.0351(8) -0.0098(6) 0.0097(6) -0.0028(6)
C8 0.0399(9) 0.0421(9) 0.0471(10) -0.0211(8) 0.0127(8) -0.0119(7)
C9 0.0394(9) 0.0667(12) 0.0345(9) -0.0251(8) 0.0077(7) -0.0119(8)
C10 0.0354(9) 0.0633(11) 0.0229(7) -0.0055(7) 0.0052(6) 0.0014(8)
C11 0.0262(7) 0.0395(8) 0.0247(7) -0.0024(6) 0.0074(6) 0.0046(6)
C12 0.0471(9) 0.0238(7) 0.0450(9) -0.0041(6) 0.0143(7) -0.0013(6)
C13 0.0618(13) 0.0422(10) 0.0838(15) 0.0067(10) 0.0188(11) 0.0154(9)
C14 0.0697(14) 0.0435(10) 0.0720(14) -0.0029(10) 0.0317(11) -0.0169(9)
C15 0.0499(10) 0.0363(8) 0.0271(7) 0.0059(6) 0.0143(7) 0.0081(7)
C16 0.0530(11) 0.0441(10) 0.0451(10) 0.0096(8) 0.0170(8) 0.0013(8)
C17 0.0608(13) 0.0617(12) 0.0658(13) 0.0280(10) 0.0285(11) 0.0289(10)
C18 0.0225(6) 0.0249(7) 0.0267(7) -0.0068(5) 0.0064(5) -0.0016(5)
C19 0.0311(8) 0.0360(8) 0.0283(7) -0.0073(6) 0.0101(6) -0.0019(6)
C20 0.0401(9) 0.0498(10) 0.0357(8) -0.0132(7) 0.0187(7) 0.0012(7)
C21 0.0388(9) 0.0438(9) 0.0483(10) -0.0171(8) 0.0147(8) 0.0095(7)
C22 0.0405(9) 0.0299(8) 0.0462(9) -0.0070(7) 0.0093(7) 0.0076(7)
C23 0.0326(8) 0.0266(7) 0.0333(7) -0.0057(6) 0.0090(6) 0.0010(6)
C24 0.0545(10) 0.0428(9) 0.0283(8) -0.0022(7) 0.0176(7) 0.0007(8)
C25 0.0847(16) 0.0672(13) 0.0339(9) 0.0028(9) 0.0051(10) 0.0116(12)
C26 0.0854(16) 0.0605(13) 0.0594(13) 0.0045(10) 0.0398(12) -0.0128(11)
C27 0.0676(12) 0.0234(7) 0.0364(8) 0.0024(6) 0.0196(8) 0.0085(7)
C28 0.0532(12) 0.0697(13) 0.0737(14) 0.0254(11) 0.0355(11) 0.0173(10)
C29 0.0717(14) 0.0487(11) 0.0431(10) 0.0121(8) 0.0041(9) -0.0104(10)
C30 0.0220(7) 0.0273(7) 0.0296(7) 0.0026(5) 0.0058(5) -0.0027(5)
C31 0.0292(8) 0.0435(9) 0.0299(7) -0.0016(6) 0.0056(6) 0.0008(6)
C32 0.0372(9) 0.0414(9) 0.0442(9) -0.0091(7) 0.0182(7) -0.0017(7)
C33 0.0299(8) 0.0257(7) 0.0567(10) 0.0037(7) 0.0162(7) 0.0010(6)
C34 0.0260(7) 0.0396(8) 0.0434(9) 0.0132(7) 0.0045(7) 0.0018(6)
C35 0.0255(7) 0.0386(8) 0.0293(7) 0.0046(6) 0.0063(6) -0.0009(6)
C36 0.0424(10) 0.0397(9) 0.0850(14) 0.0115(9) 0.0288(10) 0.0124(8)
C37 0.0301(7) 0.0279(7) 0.0269(7) -0.0012(5) 0.0109(6) -0.0036(6)
C38 0.0313(9) 0.0518(10) 0.0589(11) 0.0069(9) 0.0086(8) -0.0124(7)
C39 0.0586(12) 0.0607(12) 0.0577(12) 0.0240(10) 0.0199(10) -0.0191(10)
C40 0.0588(12) 0.0552(11) 0.0569(12) 0.0287(9) 0.0159(10) -0.0106(9)
C41 0.0370(9) 0.0419(9) 0.0409(9) 0.0120(7) 0.0029(7) 0.0023(7)
N1 0.0219(5) 0.0222(5) 0.0205(5) -0.0022(4) 0.0061(4) -0.0003(4)
N2 0.0231(6) 0.0219(5) 0.0243(5) -0.0041(4) 0.0077(4) -0.0003(4)
N3 0.0230(6) 0.0411(7) 0.0233(6) 0.0011(5) 0.0063(5) 0.0036(5)
N4 0.0350(7) 0.0411(7) 0.0405(7) 0.0088(6) 0.0126(6) -0.0108(6)
N5 0.0383(7) 0.0347(7) 0.0345(7) 0.0120(5) 0.0094(6) -0.0042(6)
Al 0.02001(19) 0.02142(19) 0.02026(19) -0.00070(14) 0.00646(14) -0.00071(15)

loop_
_atom_type_symbol
_atom_type_description
_atom_type_scat_dispersion_real
_atom_type_scat_dispersion_imag
_atom_type_scat_source
C C 0.0033 0.0016 'International Tables Vol C Tables 4.2.6.8 and 6.1.1.4'
H H 0.0000 0.0000 'International Tables Vol C Tables 4.2.6.8 and 6.1.1.4'
N N 0.0061 0.0033 'International Tables Vol C Tables 4.2.6.8 and 6.1.1.4'
Al Al 0.0645 0.0514 'International Tables Vol C Tables 4.2.6.8 and 6.1.1.4'

loop_
_geom_angle_atom_site_label_1
_geom_angle_atom_site_label_2
_geom_angle_atom_site_label_3
_geom_angle
C2 C1 H1A 120.2(12)
C2 C1 H1B 117.5(9)
H1A C1 H1B 122.3(15)
C1 C2 N1 122.68(12)
C1 C2 C3 118.72(12)
N1 C2 C3 118.60(11)
C4 C3 C2 130.78(12)
C4 C3 H3 114.6
C2 C3 H3 114.6
C3 C4 N2 123.41(12)
C3 C4 C5 117.93(12)
N2 C4 C5 118.65(12)
C4 C5 H5A 109.5
C4 C5 H5B 109.5
H5A C5 H5B 109.5
C4 C5 H5C 109.5
H5A C5 H5C 109.5
H5B C5 H5C 109.5
C7 C6 C11 120.30(13)
C7 C6 N1 119.92(12)
C11 C6 N1 119.78(12)
C8 C7 C6 118.52(15)
C8 C7 C12 119.37(14)
C6 C7 C12 122.08(13)
C9 C8 C7 121.48(15)
C9 C8 H8 119.3
C7 C8 H8 119.3
C10 C9 C8 119.69(15)
C10 C9 H9 120.2
C8 C9 H9 120.2
C9 C10 C11 121.68(16)
C9 C10 H10 119.2
C11 C10 H10 119.2
C10 C11 C6 118.31(14)
C10 C11 C15 119.02(14)
C6 C11 C15 122.66(12)
C7 C12 C14 112.19(15)
C7 C12 C13 111.23(15)
C14 C12 C13 110.06(15)
C7 C12 H12 107.7
C14 C12 H12 107.7
C13 C12 H12 107.7
C12 C13 H13A 109.5
C12 C13 H13B 109.5
H13A C13 H13B 109.5
C12 C13 H13C 109.5
H13A C13 H13C 109.5
H13B C13 H13C 109.5
C12 C14 H14A 109.5
C12 C14 H14B 109.5
H14A C14 H14B 109.5
C12 C14 H14C 109.5
H14A C14 H14C 109.5
H14B C14 H14C 109.5
C11 C15 C17 112.72(15)
C11 C15 C16 110.65(13)
C17 C15 C16 109.31(13)
C11 C15 H15 108.0
C17 C15 H15 108.0
C16 C15 H15 108.0
C15 C16 H16A 109.5
C15 C16 H16B 109.5
H16A C16 H16B 109.5
C15 C16 H16C 109.5
H16A C16 H16C 109.5
H16B C16 H16C 109.5
C15 C17 H17A 109.5
C15 C17 H17B 109.5
H17A C17 H17B 109.5
C15 C17 H17C 109.5
H17A C17 H17C 109.5
H17B C17 H17C 109.5
C23 C18 C19 120.06(12)
C23 C18 N2 119.32(12)
C19 C18 N2 120.61(12)
C20 C19 C18 118.76(14)
C20 C19 C24 118.88(13)
C18 C19 C24 122.36(13)
C21 C20 C19 121.27(15)
C21 C20 H20 119.4
C19 C20 H20 119.4
C20 C21 C22 119.83(14)
C20 C21 H21 120.1
C22 C21 H21 120.1
C21 C22 C23 121.60(15)
C21 C22 H22 119.2
C23 C22 H22 119.2
C22 C23 C18 118.47(14)
C22 C23 C27 118.87(14)
C18 C23 C27 122.65(12)
C19 C24 C26 110.75(16)
C19 C24 C25 112.78(15)
C26 C24 C25 109.58(16)
C19 C24 H24 107.9
C26 C24 H24 107.9
C25 C24 H24 107.9
C24 C25 H25A 109.5
C24 C25 H25B 109.5
H25A C25 H25B 109.5
C24 C25 H25C 109.5
H25A C25 H25C 109.5
H25B C25 H25C 109.5
C24 C26 H26A 109.5
C24 C26 H26B 109.5
H26A C26 H26B 109.5
C24 C26 H26C 109.5
H26A C26 H26C 109.5
H26B C26 H26C 109.5
C23 C27 C28 110.72(15)
C23 C27 C29 112.50(15)
C28 C27 C29 109.99(14)
C23 C27 H27 107.8
C28 C27 H27 107.8
C29 C27 H27 107.8
C27 C28 H28A 109.5
C27 C28 H28B 109.5
H28A C28 H28B 109.5
C27 C28 H28C 109.5
H28A C28 H28C 109.5
H28B C28 H28C 109.5
C27 C29 H29A 109.5
C27 C29 H29B 109.5
H29A C29 H29B 109.5
C27 C29 H29C 109.5
H29A C29 H29C 109.5
H29B C29 H29C 109.5
N3 C30 C31 121.14(13)
N3 C30 C35 122.11(13)
C31 C30 C35 116.74(13)
C32 C31 C30 121.20(14)
C32 C31 H31 119.4
C30 C31 H31 119.4
C33 C32 C31 121.94(15)
C33 C32 H32 119.0
C31 C32 H32 119.0
C32 C33 C34 117.05(14)
C32 C33 C36 121.02(16)
C34 C33 C36 121.93(16)
C33 C34 C35 121.77(14)
C33 C34 H34 119.1
C35 C34 H34 119.1
C34 C35 C30 121.30(14)
C34 C35 H35 119.4
C30 C35 H35 119.4
C33 C36 H36A 109.5
C33 C36 H36B 109.5
H36A C36 H36B 109.5
C33 C36 H36C 109.5
H36A C36 H36C 109.5
H36B C36 H36C 109.5
N5 C37 N4 108.07(12)
N5 C37 Al 123.63(10)
N4 C37 Al 128.26(11)
N4 C38 H38A 109.5
N4 C38 H38B 109.5
H38A C38 H38B 109.5
N4 C38 H38C 109.5
H38A C38 H38C 109.5
H38B C38 H38C 109.5
N4 C39 C40 102.97(13)
N4 C39 H39A 111.2
C40 C39 H39A 111.2
N4 C39 H39B 111.2
C40 C39 H39B 111.2
H39A C39 H39B 109.1
N5 C40 C39 102.78(14)
N5 C40 H40A 111.2
C39 C40 H40A 111.2
N5 C40 H40B 111.2
C39 C40 H40B 111.2
H40A C40 H40B 109.1
N5 C41 H41A 109.5
N5 C41 H41B 109.5
H41A C41 H41B 109.5
N5 C41 H41C 109.5
H41A C41 H41C 109.5
H41B C41 H41C 109.5
C2 N1 C6 116.13(10)
C2 N1 Al 122.75(8)
C6 N1 Al 120.68(8)
C4 N2 C18 116.90(10)
C4 N2 Al 119.19(8)
C18 N2 Al 123.18(8)
C30 N3 Al 135.00(10)
C30 N3 H3A 110.7(11)
Al N3 H3A 114.0(11)
C37 N4 C38 128.89(13)
C37 N4 C39 112.96(14)
C38 N4 C39 117.98(13)
C37 N5 C41 127.01(12)
C37 N5 C40 113.22(14)
C41 N5 C40 119.51(13)
N3 Al N1 107.31(5)
N3 Al N2 119.27(6)
N1 Al N2 103.13(5)
N3 Al C37 108.17(6)
N1 Al C37 110.65(5)
N2 Al C37 108.13(5)

loop_
_geom_bond_atom_site_label_1
_geom_bond_atom_site_label_2
_geom_bond_distance
C1 C2 1.3798(19)
C1 H1A 0.96(2)
C1 H1B 0.990(17)
C2 N1 1.3964(16)
C2 C3 1.4440(18)
C3 C4 1.3754(18)
C3 H3 0.9500
C4 N2 1.3989(17)
C4 C5 1.4835(19)
C5 H5A 0.9800
C5 H5B 0.9800
C5 H5C 0.9800
C6 C7 1.4070(19)
C6 C11 1.410(2)
C6 N1 1.4388(16)
C7 C8 1.395(2)
C7 C12 1.516(2)
C8 C9 1.373(3)
C8 H8 0.9500
C9 C10 1.372(3)
C9 H9 0.9500
C10 C11 1.394(2)
C10 H10 0.9500
C11 C15 1.521(2)
C12 C14 1.528(2)
C12 C13 1.530(2)
C12 H12 1.0000
C13 H13A 0.9800
C13 H13B 0.9800
C13 H13C 0.9800
C14 H14A 0.9800
C14 H14B 0.9800
C14 H14C 0.9800
C15 C17 1.526(2)
C15 C16 1.528(2)
C15 H15 1.0000
C16 H16A 0.9800
C16 H16B 0.9800
C16 H16C 0.9800
C17 H17A 0.9800
C17 H17B 0.9800
C17 H17C 0.9800
C18 C23 1.405(2)
C18 C19 1.4087(19)
C18 N2 1.4441(16)
C19 C20 1.395(2)
C19 C24 1.515(2)
C20 C21 1.370(2)
C20 H20 0.9500
C21 C22 1.371(2)
C21 H21 0.9500
C22 C23 1.396(2)
C22 H22 0.9500
C23 C27 1.519(2)
C24 C26 1.528(3)
C24 C25 1.529(3)
C24 H24 1.0000
C25 H25A 0.9800
C25 H25B 0.9800
C25 H25C 0.9800
C26 H26A 0.9800
C26 H26B 0.9800
C26 H26C 0.9800
C27 C28 1.519(3)
C27 C29 1.526(3)
C27 H27 1.0000
C28 H28A 0.9800
C28 H28B 0.9800
C28 H28C 0.9800
C29 H29A 0.9800
C29 H29B 0.9800
C29 H29C 0.9800
C30 N3 1.3907(18)
C30 C31 1.394(2)
C30 C35 1.3968(19)
C31 C32 1.386(2)
C31 H31 0.9500
C32 C33 1.382(2)
C32 H32 0.9500
C33 C34 1.383(2)
C33 C36 1.509(2)
C34 C35 1.385(2)
C34 H34 0.9500
C35 H35 0.9500
C36 H36A 0.9800
C36 H36B 0.9800
C36 H36C 0.9800
C37 N5 1.3321(19)
C37 N4 1.3371(18)
C37 Al 2.0908(14)
C38 N4 1.446(2)
C38 H38A 0.9800
C38 H38B 0.9800
C38 H38C 0.9800
C39 N4 1.467(2)
C39 C40 1.507(3)
C39 H39A 0.9900
C39 H39B 0.9900
C40 N5 1.467(2)
C40 H40A 0.9900
C40 H40B 0.9900
C41 N5 1.447(2)
C41 H41A 0.9800
C41 H41B 0.9800
C41 H41C 0.9800
N1 Al 1.8365(11)
N2 Al 1.8432(11)
N3 Al 1.8204(12)
N3 H3A 0.866(18)

loop_
_geom_hbond_atom_site_label_D
_geom_hbond_atom_site_label_H
_geom_hbond_atom_site_label_A
_geom_hbond_distance_DH
_geom_hbond_distance_HA
_geom_hbond_distance_DA
_geom_hbond_angle_DHA
C38 H38A N3 0.98 2.39 3.255(2) 146.6

loop_
_geom_torsion_atom_site_label_1
_geom_torsion_atom_site_label_2
_geom_torsion_atom_site_label_3
_geom_torsion_atom_site_label_4
_geom_torsion
C1 C2 C3 C4 171.79(14)
N1 C2 C3 C4 -7.9(2)
C2 C3 C4 N2 5.8(2)
C2 C3 C4 C5 -175.48(14)
C11 C6 C7 C8 -1.2(2)
N1 C6 C7 C8 177.98(13)
C11 C6 C7 C12 176.99(13)
N1 C6 C7 C12 -3.8(2)
C6 C7 C8 C9 0.1(2)
C12 C7 C8 C9 -178.09(15)
C7 C8 C9 C10 0.8(3)
C8 C9 C10 C11 -0.7(3)
C9 C10 C11 C6 -0.3(2)
C9 C10 C11 C15 178.43(15)
C7 C6 C11 C10 1.3(2)
N1 C6 C11 C10 -177.88(13)
C7 C6 C11 C15 -177.44(13)
N1 C6 C11 C15 3.4(2)
C8 C7 C12 C14 -55.9(2)
C6 C7 C12 C14 125.98(16)
C8 C7 C12 C13 67.9(2)
C6 C7 C12 C13 -110.25(17)
C10 C11 C15 C17 54.17(19)
C6 C11 C15 C17 -127.13(15)
C10 C11 C15 C16 -68.58(18)
C6 C11 C15 C16 110.12(16)
C23 C18 C19 C20 -0.9(2)
N2 C18 C19 C20 179.87(13)
C23 C18 C19 C24 178.35(14)
N2 C18 C19 C24 -0.9(2)
C18 C19 C20 C21 0.2(2)
C24 C19 C20 C21 -179.11(15)
C19 C20 C21 C22 0.5(3)
C20 C21 C22 C23 -0.4(3)
C21 C22 C23 C18 -0.3(2)
C21 C22 C23 C27 -179.80(16)
C19 C18 C23 C22 1.0(2)
N2 C18 C23 C22 -179.79(13)
C19 C18 C23 C27 -179.55(14)
N2 C18 C23 C27 -0.3(2)
C20 C19 C24 C26 65.74(19)
C18 C19 C24 C26 -113.51(17)
C20 C19 C24 C25 -57.5(2)
C18 C19 C24 C25 123.27(17)
C22 C23 C27 C28 79.28(19)
C18 C23 C27 C28 -100.21(17)
C22 C23 C27 C29 -44.2(2)
C18 C23 C27 C29 136.27(15)
N3 C30 C31 C32 179.95(14)
C35 C30 C31 C32 -0.6(2)
C30 C31 C32 C33 0.0(2)
C31 C32 C33 C34 0.4(2)
C31 C32 C33 C36 -179.87(15)
C32 C33 C34 C35 -0.1(2)
C36 C33 C34 C35 -179.81(15)
C33 C34 C35 C30 -0.6(2)
N3 C30 C35 C34 -179.64(14)
C31 C30 C35 C34 1.0(2)
N4 C39 C40 N5 0.2(2)
C1 C2 N1 C6 -11.23(18)
C3 C2 N1 C6 168.43(11)
C1 C2 N1 Al 176.37(10)
C3 C2 N1 Al -3.98(16)
C7 C6 N1 C2 100.75(14)
C11 C6 N1 C2 -80.09(15)
C7 C6 N1 Al -86.68(14)
C11 C6 N1 Al 92.48(13)
C3 C4 N2 C18 -162.90(12)
C5 C4 N2 C18 18.40(18)
C3 C4 N2 Al 7.60(17)
C5 C4 N2 Al -171.10(10)
C23 C18 N2 C4 86.99(15)
C19 C18 N2 C4 -93.77(15)
C23 C18 N2 Al -83.10(14)
C19 C18 N2 Al 96.15(14)
C31 C30 N3 Al -5.0(2)
C35 C30 N3 Al 175.59(11)
N5 C37 N4 C38 -174.71(16)
Al C37 N4 C38 7.6(2)
N5 C37 N4 C39 0.32(19)
Al C37 N4 C39 -177.40(13)
C40 C39 N4 C37 -0.3(2)
C40 C39 N4 C38 175.27(17)
N4 C37 N5 C41 173.85(15)
Al C37 N5 C41 -8.3(2)
N4 C37 N5 C40 -0.15(19)
Al C37 N5 C40 177.70(13)
C39 C40 N5 C37 -0.1(2)
C39 C40 N5 C41 -174.55(16)
C30 N3 Al N1 -170.23(13)
C30 N3 Al N2 -53.65(16)
C30 N3 Al C37 70.36(15)
C2 N1 Al N3 139.90(10)
C6 N1 Al N3 -32.17(11)
C2 N1 Al N2 13.13(11)
C6 N1 Al N2 -158.94(10)
C2 N1 Al C37 -102.30(10)
C6 N1 Al C37 85.63(11)
C4 N2 Al N3 -133.38(10)
C18 N2 Al N3 36.49(12)
C4 N2 Al N1 -14.63(11)
C18 N2 Al N1 155.24(10)
C4 N2 Al C37 102.60(10)
C18 N2 Al C37 -87.53(11)
